data_7230222
loop_
_publ_author_name
'Puttreddy, Rakesh'
'von Essen, Carolina'
'Peuronen, Anssi'
'Lahtinen, Manu'
'Rissanen, Kari'

_publ_section_title
;
 Halogen bonds in 2,5-dihalopyridine-copper(ii) chloride complexes
;
_journal_issue 14
_journal_name_full CrystEngComm
_journal_page_first 1954
_journal_paper_doi 10.1039/C8CE00209F
_journal_volume 20
_journal_year 2018
_chemical_formula_moiety 'C20 H12 Cl8 Cu2 I4 N4'
_chemical_formula_sum 'C20 H12 Cl8 Cu2 I4 N4'
_chemical_formula_weight 1226.62
_space_group_crystal_system monoclinic
_space_group_IT_number 12
_space_group_name_Hall '-I 2y'
_space_group_name_H-M_alt 'I 1 2/m 1'
_symmetry_space_group_name_Hall '-I 2y'
_symmetry_space_group_name_H-M 'I 1 2/m 1'
_atom_sites_solution_hydrogens geom
_atom_sites_solution_primary dual
_audit_creation_date 2018-01-18
_audit_creation_method
;
Olex2 1.2
(compiled 2017.08.10 svn.r3458 for OlexSys, GUI svn.r5381)
;
_audit_update_record
;
2018-02-01 deposited with the CCDC.
2018-03-02 downloaded from the CCDC.
;
_cell_angle_alpha 90
_cell_angle_beta 91.89(3)
_cell_angle_gamma 90
_cell_formula_units_Z 2
_cell_length_a 8.0829(16)
_cell_length_b 14.605(3)
_cell_length_c 13.664(3)
_cell_measurement_reflns_used 2845
_cell_measurement_temperature 170.0(1)
_cell_measurement_theta_max 27.878
_cell_measurement_theta_min 0.407
_cell_volume 1612.2(6)
_computing_molecular_graphics 'Olex2 (Dolomanov et al., 2009)'
_computing_publication_material 'Olex2 (Dolomanov et al., 2009)'
_computing_structure_refinement 'ShelXL (Sheldrick, 2015)'
_computing_structure_solution 'ShelXT (Sheldrick, 2015)'
_diffrn_ambient_temperature 170.0(1)
_diffrn_measured_fraction_theta_full 0.999
_diffrn_measured_fraction_theta_max 0.999
_diffrn_measurement_device_type 'Bruker APEX-II CCD'
_diffrn_measurement_method '\w scans'
_diffrn_radiation_monochromator graphite
_diffrn_radiation_type MoK\a
_diffrn_radiation_wavelength 0.71073
_diffrn_reflns_av_R_equivalents 0.0263
_diffrn_reflns_av_unetI/netI 0.0217
_diffrn_reflns_Laue_measured_fraction_full 0.999
_diffrn_reflns_Laue_measured_fraction_max 0.999
_diffrn_reflns_limit_h_max 9
_diffrn_reflns_limit_h_min -9
_diffrn_reflns_limit_k_max 17
_diffrn_reflns_limit_k_min -15
_diffrn_reflns_limit_l_max 16
_diffrn_reflns_limit_l_min -16
_diffrn_reflns_number 7375
_diffrn_reflns_point_group_measured_fraction_full 0.999
_diffrn_reflns_point_group_measured_fraction_max 0.999
_diffrn_reflns_theta_full 25.242
_diffrn_reflns_theta_max 25.244
_diffrn_reflns_theta_min 2.042
_diffrn_standards_number 0
_exptl_absorpt_coefficient_mu 5.833
_exptl_absorpt_correction_T_max 0.7457
_exptl_absorpt_correction_T_min 0.5467
_exptl_absorpt_correction_type multi-scan
_exptl_absorpt_process_details
'SADABS-2012/1 (Bruker,2012) was used for absorption correction. wR2(int) was 0.0780 before and 0.0498 after correction. The Ratio of minimum to maximum transmission is 0.7331. The \l/2 correction factor is 0.0015.'
_exptl_crystal_colour blue
_exptl_crystal_colour_primary blue
_exptl_crystal_density_diffrn 2.527
_exptl_crystal_description block
_exptl_crystal_F_000 1132
_exptl_crystal_size_max 0.27
_exptl_crystal_size_mid 0.23
_exptl_crystal_size_min 0.23
_refine_diff_density_max 0.561
_refine_diff_density_min -0.678
_refine_diff_density_rms 0.096
_refine_ls_extinction_method none
_refine_ls_goodness_of_fit_ref 1.067
_refine_ls_hydrogen_treatment constr
_refine_ls_matrix_type full
_refine_ls_number_parameters 91
_refine_ls_number_reflns 1516
_refine_ls_number_restraints 0
_refine_ls_restrained_S_all 1.067
_refine_ls_R_factor_all 0.0215
_refine_ls_R_factor_gt 0.0192
_refine_ls_shift/su_max 0.001
_refine_ls_shift/su_mean 0.000
_refine_ls_structure_factor_coef Fsqd
_refine_ls_weighting_details
;
 w=1/[\s^2^(Fo^2^)+(0.0152P)^2^+4.5168P]
 where P=(Fo^2^+2Fc^2^)/3
;
_refine_ls_weighting_scheme calc
_refine_ls_wR_factor_gt 0.0430
_refine_ls_wR_factor_ref 0.0440
_reflns_Friedel_coverage 0.000
_reflns_number_gt 1423
_reflns_number_total 1516
_reflns_threshold_expression 'I > 2\s(I)'
_cod_data_source_file c8ce00209f2.cif
_cod_data_source_block 4_1_4_CuCl2_2
_cod_depositor_comments 'Adding full bibliography for 7230211--7230222.cif.'
_cod_original_cell_volume 1612.1(6)
_cod_database_code 7230222
_shelxl_version_number 2013-2
_shelx_space_group_comment
;
The symmetry employed for this shelxl refinement is uniquely defined
by the following loop, which should always be used as a source of
symmetry information in preference to the above space-group names.
They are only intended as comments.
;
_shelx_estimated_absorpt_t_max 0.347
_shelx_estimated_absorpt_t_min 0.302
_olex2_refinement_description
;
1. Fixed Uiso
 At 1.2 times of:
  All C(H) groups
2.a Aromatic/amide H refined with riding coordinates:
 C3(H3), C4(H4), C6(H6)
;
_olex2_submission_special_instructions 'No special instructions were received'

loop_
_space_group_symop_operation_xyz
'x, y, z'
'-x, y, -z'
'x+1/2, y+1/2, z+1/2'
'-x+1/2, y+1/2, -z+1/2'
'-x, -y, -z'
'x, -y, z'
'-x+1/2, -y+1/2, -z+1/2'
'x+1/2, -y+1/2, z+1/2'

loop_
_atom_site_label
_atom_site_type_symbol
_atom_site_fract_x
_atom_site_fract_y
_atom_site_fract_z
_atom_site_U_iso_or_equiv
_atom_site_adp_type
_atom_site_occupancy
_atom_site_site_symmetry_order
_atom_site_calc_flag
_atom_site_refinement_flags_posn
_atom_site_refinement_flags_adp
_atom_site_refinement_flags_occupancy
I5 I 0.72811(2) 0.13895(2) 0.64866(2) 0.03251(9) Uani 1 1 d . . .
Cu1 Cu 0.39128(6) 0.5000 0.61454(4) 0.01807(12) Uani 1 2 d S T P
Cl1 Cl 0.43653(12) 0.5000 0.78035(8) 0.0257(2) Uani 1 2 d S T P
Cl1' Cl 0.30235(11) 0.5000 0.45154(7) 0.0192(2) Uani 1 2 d S T P
Cl2 Cl 0.05552(9) 0.38345(5) 0.62312(6) 0.03307(19) Uani 1 1 d . . .
N1 N 0.3756(3) 0.36018(15) 0.61908(17) 0.0201(5) Uani 1 1 d . . .
C2 C 0.2299(3) 0.31671(19) 0.6222(2) 0.0225(6) Uani 1 1 d . . .
C3 C 0.2152(4) 0.2228(2) 0.6266(2) 0.0292(7) Uani 1 1 d . . .
H3 H 0.1093 0.1945 0.6260 0.035 Uiso 1 1 calc R . .
C4 C 0.3577(4) 0.1706(2) 0.6319(2) 0.0295(7) Uani 1 1 d . . .
H4 H 0.3517 0.1057 0.6357 0.035 Uiso 1 1 calc R . .
C5 C 0.5090(3) 0.21452(19) 0.6315(2) 0.0226(6) Uani 1 1 d . . .
C6 C 0.5146(3) 0.30913(18) 0.6244(2) 0.0217(6) Uani 1 1 d . . .
H6 H 0.6191 0.3388 0.6232 0.026 Uiso 1 1 calc R . .

loop_
_atom_site_aniso_label
_atom_site_aniso_U_11
_atom_site_aniso_U_22
_atom_site_aniso_U_33
_atom_site_aniso_U_23
_atom_site_aniso_U_13
_atom_site_aniso_U_12
I5 0.03147(13) 0.02183(12) 0.04440(16) 0.00370(9) 0.00399(10) 0.00658(8)
Cu1 0.0193(2) 0.0136(2) 0.0213(3) 0.000 -0.00020(19) 0.000
Cl1 0.0295(5) 0.0236(5) 0.0239(6) 0.000 -0.0003(4) 0.000
Cl1' 0.0172(4) 0.0181(4) 0.0223(5) 0.000 -0.0003(4) 0.000
Cl2 0.0221(3) 0.0320(4) 0.0453(5) 0.0100(3) 0.0040(3) 0.0028(3)
N1 0.0239(12) 0.0183(12) 0.0178(13) 0.0026(9) -0.0016(10) 0.0007(9)
C2 0.0234(14) 0.0231(15) 0.0207(16) 0.0044(12) -0.0002(12) -0.0016(11)
C3 0.0249(15) 0.0243(16) 0.038(2) 0.0050(13) -0.0015(14) -0.0068(12)
C4 0.0370(18) 0.0164(14) 0.0351(19) 0.0028(13) -0.0002(14) -0.0029(12)
C5 0.0245(15) 0.0205(14) 0.0227(17) 0.0012(12) 0.0014(12) 0.0020(11)
C6 0.0231(14) 0.0202(14) 0.0217(16) 0.0017(12) -0.0013(12) -0.0010(11)

loop_
_atom_type_symbol
_atom_type_description
_atom_type_scat_dispersion_real
_atom_type_scat_dispersion_imag
_atom_type_scat_source
C C 0.0033 0.0016 'International Tables Vol C Tables 4.2.6.8 and 6.1.1.4'
H H 0.0000 0.0000 'International Tables Vol C Tables 4.2.6.8 and 6.1.1.4'
Cl Cl 0.1484 0.1585 'International Tables Vol C Tables 4.2.6.8 and 6.1.1.4'
Cu Cu 0.3201 1.2651 'International Tables Vol C Tables 4.2.6.8 and 6.1.1.4'
I I -0.4742 1.8119 'International Tables Vol C Tables 4.2.6.8 and 6.1.1.4'
N N 0.0061 0.0033 'International Tables Vol C Tables 4.2.6.8 and 6.1.1.4'

loop_
_geom_angle_atom_site_label_1
_geom_angle_atom_site_label_2
_geom_angle_atom_site_label_3
_geom_angle
_geom_angle_site_symmetry_1
_geom_angle_site_symmetry_3
Cl1 Cu1 Cl1' 102.48(5) . 5_666
Cl1 Cu1 Cl1' 171.16(4) . .
Cl1' Cu1 Cl1' 86.37(4) . 5_666
N1 Cu1 Cl1 88.74(7) 6_565 .
N1 Cu1 Cl1 88.74(7) . .
N1 Cu1 Cl1' 93.99(7) 6_565 5_666
N1 Cu1 Cl1' 90.66(7) 6_565 .
N1 Cu1 Cl1' 90.66(7) . .
N1 Cu1 Cl1' 93.99(7) . 5_666
N1 Cu1 N1 171.98(13) 6_565 .
Cu1 Cl1' Cu1 93.63(4) . 5_666
C2 N1 Cu1 121.94(18) . .
C2 N1 C6 117.9(2) . .
C6 N1 Cu1 120.06(18) . .
N1 C2 Cl2 117.0(2) . .
N1 C2 C3 123.3(3) . .
C3 C2 Cl2 119.6(2) . .
C2 C3 H3 120.7 . .
C2 C3 C4 118.6(3) . .
C4 C3 H3 120.7 . .
C3 C4 H4 120.7 . .
C3 C4 C5 118.7(3) . .
C5 C4 H4 120.7 . .
C4 C5 I5 120.0(2) . .
C4 C5 C6 119.6(3) . .
C6 C5 I5 120.3(2) . .
N1 C6 C5 121.8(3) . .
N1 C6 H6 119.1 . .
C5 C6 H6 119.1 . .

loop_
_geom_bond_atom_site_label_1
_geom_bond_atom_site_label_2
_geom_bond_distance
_geom_bond_site_symmetry_2
I5 C5 2.093(3) .
Cu1 Cl1 2.2830(12) .
Cu1 Cl1' 2.6636(12) 5_666
Cu1 Cl1' 2.3176(12) .
Cu1 N1 2.047(2) 6_565
Cu1 N1 2.047(2) .
Cl1' Cu1 2.6637(12) 5_666
Cl2 C2 1.714(3) .
N1 C2 1.340(4) .
N1 C6 1.348(4) .
C2 C3 1.379(4) .
C3 H3 0.9500 .
C3 C4 1.381(4) .
C4 H4 0.9500 .
C4 C5 1.382(4) .
C5 C6 1.386(4) .
C6 H6 0.9500 .
